data_7706912
loop_
_publ_author_name
'Weller, Ruth'
'M\"uller, Igor'
'Duhayon, Carine'
'Sabo-Etienne, Sylviane'
'Bontemps, S\'ebastien'
'Werncke, C. Gunnar'

_publ_section_title
;
 Quasilinear 3d-metal(i) complexes
 [KM(N(Dipp)SiR<sub>3</sub>)<sub>2</sub>] (M = Cr-Co) - structural
 diversity, solution state behaviour and reactivity.
;
_journal_issue 14
_journal_name_full 'Dalton transactions (Cambridge, England : 2003)'
_journal_page_first 4890
_journal_page_last 4903
_journal_paper_doi 10.1039/d1dt00121c
_journal_volume 50
_journal_year 2021
_chemical_formula_moiety 'C42 H76 Cr K N2 Si2'
_chemical_formula_sum 'C42 H76 Cr K N2 Si2'
_chemical_formula_weight 756.32
_space_group_crystal_system orthorhombic
_space_group_IT_number 60
_space_group_name_Hall '-P 2n 2ab'
_space_group_name_H-M_alt 'P b c n'
_atom_sites_solution_hydrogens geom
_atom_sites_solution_primary dual
_audit_creation_date 2020-06-18
_audit_creation_method
;
Olex2 1.2
(compiled 2018.05.29 svn.r3508 for OlexSys, GUI svn.r5506)
;
_audit_update_record
;
2020-06-18 deposited with the CCDC.	2021-03-03 downloaded from the CCDC.
;
_cell_angle_alpha 90
_cell_angle_beta 90
_cell_angle_gamma 90
_cell_formula_units_Z 8
_cell_length_a 22.7750(14)
_cell_length_b 22.3023(13)
_cell_length_c 17.1996(10)
_cell_measurement_reflns_used 9911
_cell_measurement_temperature 100
_cell_measurement_theta_max 25.47
_cell_measurement_theta_min 2.35
_cell_volume 8736.3(9)
_computing_cell_refinement 'SAINT V8.38A (?, 2016)'
_computing_data_reduction 'SAINT V8.38A (?, 2016)'
_computing_molecular_graphics 'Olex2 (Dolomanov et al., 2009)'
_computing_publication_material 'Olex2 (Dolomanov et al., 2009)'
_computing_structure_refinement 'ShelXL (Sheldrick, 2015)'
_computing_structure_solution 'ShelXT (Sheldrick, 2015)'
_diffrn_ambient_temperature 99.99
_diffrn_detector_area_resol_mean 7.9
_diffrn_detector_type 'CCD area detector'
_diffrn_measured_fraction_theta_full 0.999
_diffrn_measured_fraction_theta_max 0.999
_diffrn_measurement_device 'three-circle diffractometer'
_diffrn_measurement_device_type 'Bruker D8 Quest'
_diffrn_measurement_method '\w and \f scans'
_diffrn_radiation_type MoK\a
_diffrn_radiation_wavelength 0.71073
_diffrn_reflns_av_R_equivalents 0.1694
_diffrn_reflns_av_unetI/netI 0.0597
_diffrn_reflns_Laue_measured_fraction_full 0.999
_diffrn_reflns_Laue_measured_fraction_max 0.999
_diffrn_reflns_limit_h_max 27
_diffrn_reflns_limit_h_min -27
_diffrn_reflns_limit_k_max 26
_diffrn_reflns_limit_k_min -26
_diffrn_reflns_limit_l_max 20
_diffrn_reflns_limit_l_min -20
_diffrn_reflns_number 119181
_diffrn_reflns_point_group_measured_fraction_full 0.999
_diffrn_reflns_point_group_measured_fraction_max 0.999
_diffrn_reflns_theta_full 24.999
_diffrn_reflns_theta_max 24.999
_diffrn_reflns_theta_min 2.177
_exptl_absorpt_coefficient_mu 0.441
_exptl_absorpt_correction_T_max 0.7453
_exptl_absorpt_correction_T_min 0.6856
_exptl_absorpt_correction_type multi-scan
_exptl_absorpt_process_details
'SADABS-2016/2 (Bruker,2016/2) was used for absorption correction. wR2(int) was 0.1186 before and 0.0759 after correction. The Ratio of minimum to maximum transmission is 0.9199. The \l/2 correction factor is Not present.'
_exptl_crystal_colour 'clear dark red'
_exptl_crystal_colour_lustre clear
_exptl_crystal_colour_modifier dark
_exptl_crystal_colour_primary red
_exptl_crystal_density_diffrn 1.150
_exptl_crystal_description block
_exptl_crystal_F_000 3304
_exptl_crystal_size_max 0.157
_exptl_crystal_size_mid 0.124
_exptl_crystal_size_min 0.109
_refine_diff_density_max 0.352
_refine_diff_density_min -0.411
_refine_diff_density_rms 0.073
_refine_ls_extinction_method none
_refine_ls_goodness_of_fit_ref 1.044
_refine_ls_hydrogen_treatment constr
_refine_ls_matrix_type full
_refine_ls_number_parameters 453
_refine_ls_number_reflns 7685
_refine_ls_number_restraints 36
_refine_ls_restrained_S_all 1.044
_refine_ls_R_factor_all 0.0895
_refine_ls_R_factor_gt 0.0562
_refine_ls_shift/su_max 0.001
_refine_ls_shift/su_mean 0.000
_refine_ls_structure_factor_coef Fsqd
_refine_ls_weighting_details 'w=1/[\s^2^(Fo^2^)+(0.0380P)^2^+13.8445P] where P=(Fo^2^+2Fc^2^)/3'
_refine_ls_weighting_scheme calc
_refine_ls_wR_factor_gt 0.1031
_refine_ls_wR_factor_ref 0.1112
_reflns_Friedel_coverage 0.000
_reflns_number_gt 5635
_reflns_number_total 7685
_reflns_threshold_expression 'I > 2\s(I)'
_cod_data_source_file d1dt00121c2.cif
_cod_data_source_block 1_kcr
_cod_depositor_comments 'Adding full bibliography for 7706910--7706927.cif.'
_cod_database_code 7706912
_shelx_shelxl_version_number 2017/1
_shelx_space_group_comment
;
The symmetry employed for this shelxl refinement is uniquely defined
by the following loop, which should always be used as a source of
symmetry information in preference to the above space-group names.
They are only intended as comments.
;
_shelx_estimated_absorpt_t_max 0.953
_shelx_estimated_absorpt_t_min 0.934
_olex2_refinement_description
;
1. Fixed Uiso
 At 1.2 times of:
  All C(H) groups
 At 1.5 times of:
  All C(H,H,H) groups
2. Uiso/Uaniso restraints and constraints
Uanis(C007) \\sim Ueq, Uanis(C009) \\sim Ueq, Uanis(C00B) \\sim Ueq,
Uanis(C00S) \\sim Ueq, Uanis(C00L) \\sim Ueq, Uanis(C00I) \\sim Ueq: with sigma
of 0.001 and sigma for terminal atoms of 0.002
3.a Ternary CH refined with riding coordinates:
 C00D(H00D), C00F(H00F), C00G(H00G), C00H(H00H), C00M(H00M), C00Q(H00T),
 C00R(H00U), C00T(H00W), C00V(H00Z), C012(H012)
3.b Aromatic/amide H refined with riding coordinates:
 C00B(H00B), C00C(H00C), C00E(H00E), C00K(H00K), C00L(H00L), C00S(H00V)
3.c Idealised Me refined as rotating group:
 C00N(H00A,H00I,H00J), C00O(H00N,H00O,H00P), C00P(H00Q,H00R,H00S), C00U(H00X,
 H00Y,H), C00W(H00,HA,HB), C00X(H0AA,HC,HD), C00Y(H1AA,HE,HF), C00Z(H2AA,HG,HH),
  C010(H01A,H01B,H01C), C011(H01D,H01E,H01F), C013(H01G,H01H,H01I), C014(H01J,
 H01K,H01L), C015(H01M,H01N,H01O), C016(H01P,H01Q,H01R), C017(H01S,H01T,H01U),
 C018(H01V,H01W,H01X), C019(H01Y,HI,HJ), C01A(H01Z,HK,HL), C01B(H01,HM,HN),
 C01C(H3AA,HO,HP)
;
_olex2_submission_special_instructions 'No special instructions were received'

loop_
_space_group_symop_operation_xyz
'x, y, z'
'-x+1/2, -y+1/2, z+1/2'
'-x, y, -z+1/2'
'x+1/2, -y+1/2, -z'
'-x, -y, -z'
'x-1/2, y-1/2, -z-1/2'
'x, -y, z-1/2'
'-x-1/2, y-1/2, z'

loop_
_atom_site_label
_atom_site_type_symbol
_atom_site_fract_x
_atom_site_fract_y
_atom_site_fract_z
_atom_site_U_iso_or_equiv
_atom_site_adp_type
_atom_site_occupancy
_atom_site_site_symmetry_order
_atom_site_calc_flag
_atom_site_refinement_flags_posn
_atom_site_refinement_flags_adp
_atom_site_refinement_flags_occupancy
_atom_site_disorder_assembly
_atom_site_disorder_group
Cr1 Cr 0.74487(2) 0.63974(2) 0.51099(3) 0.00985(13) Uani 1 1 d . . . . .
K002 K 1.00220(3) 0.74050(3) 0.50471(4) 0.01757(17) Uani 1 1 d . . . . .
Si2 Si 0.61985(3) 0.59405(4) 0.43348(5) 0.00826(19) Uani 1 1 d . . . . .
Si1 Si 0.86212(4) 0.57750(4) 0.58766(5) 0.00931(19) Uani 1 1 d . . . . .
N2 N 0.65649(10) 0.64774(10) 0.48491(13) 0.0074(5) Uani 1 1 d . . . . .
N1 N 0.83402(10) 0.63566(11) 0.53552(14) 0.0094(5) Uani 1 1 d . . . . .
C007 C 0.63478(12) 0.69869(13) 0.52267(16) 0.0070(6) Uani 1 1 d . U . . .
C008 C 0.85773(12) 0.74380(13) 0.55032(17) 0.0083(6) Uani 1 1 d . . . . .
C009 C 0.60610(12) 0.69586(13) 0.59704(17) 0.0089(6) Uani 1 1 d . U . . .
C00A C 0.85848(12) 0.68919(13) 0.50655(17) 0.0090(6) Uani 1 1 d . . . . .
C00B C 0.58857(13) 0.74821(13) 0.63462(18) 0.0127(7) Uani 1 1 d . U . . .
H00B H 0.569246 0.745237 0.683415 0.015 Uiso 1 1 calc R . . . .
C00C C 0.87518(13) 0.79758(13) 0.51586(18) 0.0125(7) Uani 1 1 d . . . . .
H00C H 0.873586 0.833460 0.545558 0.015 Uiso 1 1 calc R . . . .
C00D C 0.83243(12) 0.74592(13) 0.63226(17) 0.0098(6) Uani 1 1 d . . . . .
H00D H 0.827389 0.703580 0.650207 0.012 Uiso 1 1 calc R . . . .
C00E C 0.89473(13) 0.80027(14) 0.43981(18) 0.0130(7) Uani 1 1 d . . . . .
H00E H 0.906093 0.837345 0.417159 0.016 Uiso 1 1 calc R . . . .
C00F C 0.84750(13) 0.58660(14) 0.69625(18) 0.0140(7) Uani 1 1 d . . . . .
H00F H 0.863718 0.626924 0.709859 0.017 Uiso 1 1 calc R . . . .
C00G C 0.66185(13) 0.58067(14) 0.33932(17) 0.0136(7) Uani 1 1 d . . . . .
H00G H 0.674842 0.621144 0.321135 0.016 Uiso 1 1 calc R . . . .
C00H C 0.67263(12) 0.76556(14) 0.41163(17) 0.0109(7) Uani 1 1 d . . . . .
H00H H 0.671389 0.726273 0.383662 0.013 Uiso 1 1 calc R . . . .
C00I C 0.64261(12) 0.75731(13) 0.48981(17) 0.0088(6) Uani 1 1 d . U . . .
C00J C 0.88036(13) 0.69279(13) 0.42870(18) 0.0117(7) Uani 1 1 d . . . . .
C00K C 0.89731(13) 0.74738(13) 0.39746(18) 0.0126(7) Uani 1 1 d . . . . .
H00K H 0.911144 0.748633 0.345374 0.015 Uiso 1 1 calc R . . . .
C00L C 0.62530(13) 0.80811(14) 0.53101(17) 0.0133(7) Uani 1 1 d . U . . .
H00L H 0.632142 0.846543 0.508976 0.016 Uiso 1 1 calc R . . . .
C00M C 0.59831(13) 0.63657(14) 0.63916(17) 0.0130(7) Uani 1 1 d . . . . .
H00M H 0.618673 0.605004 0.607893 0.016 Uiso 1 1 calc R . . . .
C00N C 0.54280(13) 0.67637(14) 0.35595(18) 0.0148(7) Uani 1 1 d . . . . .
H00A H 0.571218 0.706404 0.373660 0.022 Uiso 1 1 calc GR . . . .
H00I H 0.503561 0.694348 0.353994 0.022 Uiso 1 1 calc GR . . . .
H00J H 0.553818 0.662284 0.303992 0.022 Uiso 1 1 calc GR . . . .
C00O C 0.64241(14) 0.81224(14) 0.36036(19) 0.0170(7) Uani 1 1 d . . . . .
H00N H 0.600850 0.801816 0.354441 0.025 Uiso 1 1 calc GR . . . .
H00O H 0.661241 0.812982 0.309131 0.025 Uiso 1 1 calc GR . . . .
H00P H 0.645768 0.851850 0.384613 0.025 Uiso 1 1 calc GR . . . .
C00P C 0.65994(13) 0.49976(15) 0.53952(19) 0.0167(7) Uani 1 1 d . . . . .
H00Q H 0.692526 0.485987 0.506864 0.025 Uiso 1 1 calc GR . . . .
H00R H 0.646742 0.466818 0.572926 0.025 Uiso 1 1 calc GR . . . .
H00S H 0.673114 0.533325 0.571894 0.025 Uiso 1 1 calc GR . . . .
C00Q C 0.82276(14) 0.50733(14) 0.55237(18) 0.0155(7) Uani 1 1 d . . . . .
H00T H 0.781254 0.520482 0.544024 0.019 Uiso 1 1 calc R . . . .
C00R C 0.54247(13) 0.62328(13) 0.41262(17) 0.0113(7) Uani 1 1 d . . . . .
H00U H 0.528209 0.640085 0.463109 0.014 Uiso 1 1 calc R . . . .
C00S C 0.59840(14) 0.80431(14) 0.60319(18) 0.0160(7) Uani 1 1 d . U . . .
H00V H 0.586995 0.839505 0.630405 0.019 Uiso 1 1 calc R . . . .
C00T C 0.60908(13) 0.52032(13) 0.48773(18) 0.0122(7) Uani 1 1 d . . . . .
H00W H 0.575070 0.526966 0.523483 0.015 Uiso 1 1 calc R . . . .
C00U C 0.73718(13) 0.78345(15) 0.42118(19) 0.0192(8) Uani 1 1 d . . . . .
H00X H 0.739614 0.821755 0.448912 0.029 Uiso 1 1 calc GR . . . .
H00Y H 0.755376 0.787555 0.369822 0.029 Uiso 1 1 calc GR . . . .
H H 0.757849 0.752474 0.450922 0.029 Uiso 1 1 calc GR . . . .
C00V C 0.88001(14) 0.63870(14) 0.37496(17) 0.0153(7) Uani 1 1 d . . . . .
H00Z H 0.867656 0.603070 0.406234 0.018 Uiso 1 1 calc R . . . .
C00W C 0.78139(14) 0.59107(15) 0.71285(19) 0.0194(8) Uani 1 1 d . . . . .
H00 H 0.764285 0.623104 0.681099 0.029 Uiso 1 1 calc GR . . . .
HA H 0.775241 0.600074 0.768019 0.029 Uiso 1 1 calc GR . . . .
HB H 0.762446 0.552872 0.700018 0.029 Uiso 1 1 calc GR . . . .
C00X C 0.87718(16) 0.54281(15) 0.75296(19) 0.0233(8) Uani 1 1 d . . . . .
H0AA H 0.865051 0.501724 0.740687 0.035 Uiso 1 1 calc GR . . . .
HC H 0.865504 0.552589 0.806313 0.035 Uiso 1 1 calc GR . . . .
HD H 0.919926 0.546182 0.748045 0.035 Uiso 1 1 calc GR . . . .
C00Y C 0.87360(15) 0.77695(16) 0.68945(19) 0.0219(8) Uani 1 1 d . . . . .
H1AA H 0.911010 0.755288 0.691449 0.033 Uiso 1 1 calc GR . . . .
HE H 0.855685 0.777233 0.741257 0.033 Uiso 1 1 calc GR . . . .
HF H 0.880569 0.818273 0.672411 0.033 Uiso 1 1 calc GR . . . .
C00Z C 0.62637(14) 0.63731(15) 0.71996(18) 0.0206(8) Uani 1 1 d . . . . .
H2AA H 0.666602 0.652625 0.716134 0.031 Uiso 1 1 calc GR . . . .
HG H 0.627075 0.596500 0.741062 0.031 Uiso 1 1 calc GR . . . .
HH H 0.603423 0.663276 0.754444 0.031 Uiso 1 1 calc GR . . . .
C010 C 0.59203(15) 0.46645(14) 0.4364(2) 0.0196(8) Uani 1 1 d . . . . .
H01A H 0.560140 0.478108 0.401270 0.029 Uiso 1 1 calc GR . . . .
H01B H 0.578959 0.433246 0.469479 0.029 Uiso 1 1 calc GR . . . .
H01C H 0.626137 0.453729 0.405846 0.029 Uiso 1 1 calc GR . . . .
C011 C 0.84279(15) 0.48501(14) 0.47288(19) 0.0206(8) Uani 1 1 d . . . . .
H01D H 0.844340 0.518754 0.436445 0.031 Uiso 1 1 calc GR . . . .
H01E H 0.815011 0.454908 0.453632 0.031 Uiso 1 1 calc GR . . . .
H01F H 0.881891 0.467010 0.477472 0.031 Uiso 1 1 calc GR . . . .
C012 C 0.94462(13) 0.57265(14) 0.57396(18) 0.0163(7) Uani 1 1 d . . . . .
H012 H 0.952220 0.579115 0.517310 0.020 Uiso 1 1 calc R . . . .
C013 C 0.94022(15) 0.62510(15) 0.3403(2) 0.0218(8) Uani 1 1 d . . . . .
H01G H 0.952884 0.658899 0.307976 0.033 Uiso 1 1 calc GR . . . .
H01H H 0.937824 0.588810 0.308338 0.033 Uiso 1 1 calc GR . . . .
H01I H 0.968623 0.618868 0.382331 0.033 Uiso 1 1 calc GR . . . .
C014 C 0.83516(15) 0.64732(16) 0.31016(19) 0.0242(8) Uani 1 1 d . . . . .
H01J H 0.796261 0.654072 0.332907 0.036 Uiso 1 1 calc GR . . . .
H01K H 0.834121 0.611385 0.277406 0.036 Uiso 1 1 calc GR . . . .
H01L H 0.846245 0.682060 0.278505 0.036 Uiso 1 1 calc GR . . . .
C015 C 0.49533(13) 0.57834(14) 0.38732(19) 0.0179(7) Uani 1 1 d . . . . .
H01M H 0.506270 0.560795 0.337131 0.027 Uiso 1 1 calc GR . . . .
H01N H 0.457534 0.598975 0.382316 0.027 Uiso 1 1 calc GR . . . .
H01O H 0.492042 0.546493 0.426342 0.027 Uiso 1 1 calc GR . . . .
C016 C 0.62747(15) 0.55321(15) 0.27141(19) 0.0232(8) Uani 1 1 d . . . . .
H01P H 0.615212 0.512429 0.285083 0.035 Uiso 1 1 calc GR . . . .
H01Q H 0.652523 0.551907 0.225117 0.035 Uiso 1 1 calc GR . . . .
H01R H 0.592710 0.577741 0.260645 0.035 Uiso 1 1 calc GR . . . .
C017 C 0.71839(14) 0.54409(15) 0.35140(19) 0.0199(8) Uani 1 1 d . . . . .
H01S H 0.741436 0.561905 0.393615 0.030 Uiso 1 1 calc GR . . . .
H01T H 0.741558 0.544385 0.303386 0.030 Uiso 1 1 calc GR . . . .
H01U H 0.708198 0.502691 0.364893 0.030 Uiso 1 1 calc GR . . . .
C018 C 0.53359(15) 0.61854(16) 0.64600(19) 0.0234(8) Uani 1 1 d . . . . .
H01V H 0.512429 0.648783 0.676376 0.035 Uiso 1 1 calc GR . . . .
H01W H 0.530666 0.579567 0.672034 0.035 Uiso 1 1 calc GR . . . .
H01X H 0.516299 0.615727 0.593951 0.035 Uiso 1 1 calc GR . . . .
C019 C 0.97320(14) 0.51206(15) 0.5953(2) 0.0243(8) Uani 1 1 d . . . . .
H01Y H 0.966461 0.503544 0.650440 0.036 Uiso 1 1 calc GR . . . .
HI H 1.015516 0.514040 0.585227 0.036 Uiso 1 1 calc GR . . . .
HJ H 0.955774 0.480134 0.563632 0.036 Uiso 1 1 calc GR . . . .
C01A C 0.77203(14) 0.77567(16) 0.63424(19) 0.0231(8) Uani 1 1 d . . . . .
H01Z H 0.775339 0.817116 0.615823 0.035 Uiso 1 1 calc GR . . . .
HK H 0.757021 0.775497 0.687633 0.035 Uiso 1 1 calc GR . . . .
HL H 0.744992 0.753482 0.600519 0.035 Uiso 1 1 calc GR . . . .
C01B C 0.81793(16) 0.45382(14) 0.6086(2) 0.0231(8) Uani 1 1 d . . . . .
H01 H 0.857267 0.438353 0.619982 0.035 Uiso 1 1 calc GR . . . .
HM H 0.794271 0.422139 0.584528 0.035 Uiso 1 1 calc GR . . . .
HN H 0.799164 0.466912 0.656949 0.035 Uiso 1 1 calc GR . . . .
C01C C 0.97609(15) 0.62329(16) 0.6170(2) 0.0268(9) Uani 1 1 d . . . . .
H3AA H 0.955835 0.661291 0.607063 0.040 Uiso 1 1 calc GR . . . .
HO H 1.016730 0.626079 0.598654 0.040 Uiso 1 1 calc GR . . . .
HP H 0.975877 0.614961 0.672972 0.040 Uiso 1 1 calc GR . . . .

loop_
_atom_site_aniso_label
_atom_site_aniso_U_11
_atom_site_aniso_U_22
_atom_site_aniso_U_33
_atom_site_aniso_U_23
_atom_site_aniso_U_13
_atom_site_aniso_U_12
Cr1 0.0052(2) 0.0100(2) 0.0144(3) 0.0003(2) -0.0018(2) -0.0005(2)
K002 0.0109(3) 0.0213(4) 0.0205(4) -0.0003(3) 0.0005(3) -0.0006(3)
Si2 0.0076(4) 0.0077(4) 0.0094(4) -0.0008(3) -0.0003(3) -0.0013(3)
Si1 0.0092(4) 0.0088(4) 0.0100(4) -0.0001(3) 0.0009(3) 0.0019(3)
N2 0.0077(12) 0.0062(13) 0.0081(12) -0.0005(10) 0.0009(10) -0.0007(10)
N1 0.0093(12) 0.0083(13) 0.0106(13) 0.0013(11) -0.0003(10) -0.0023(11)
C007 0.0056(9) 0.0079(10) 0.0075(10) 0.0000(8) -0.0021(8) -0.0005(8)
C008 0.0038(14) 0.0088(16) 0.0125(16) -0.0006(13) -0.0023(12) -0.0006(12)
C009 0.0064(9) 0.0101(10) 0.0100(10) 0.0002(8) -0.0001(8) -0.0009(8)
C00A 0.0040(13) 0.0112(15) 0.0117(16) 0.0032(13) -0.0028(12) 0.0000(12)
C00B 0.0124(10) 0.0140(10) 0.0118(10) -0.0018(8) 0.0004(8) -0.0009(8)
C00C 0.0127(15) 0.0083(16) 0.0166(17) -0.0010(13) -0.0055(14) -0.0005(13)
C00D 0.0089(15) 0.0088(16) 0.0119(16) -0.0005(13) 0.0008(13) 0.0003(13)
C00E 0.0114(16) 0.0098(16) 0.0176(18) 0.0057(14) -0.0004(13) -0.0055(13)
C00F 0.0160(17) 0.0110(16) 0.0150(17) 0.0006(13) 0.0020(13) 0.0004(14)
C00G 0.0173(17) 0.0135(17) 0.0101(16) -0.0018(14) 0.0024(13) -0.0008(14)
C00H 0.0080(15) 0.0118(16) 0.0127(16) 0.0029(13) -0.0016(13) -0.0010(13)
C00I 0.0077(9) 0.0094(10) 0.0092(10) -0.0003(8) -0.0003(8) -0.0012(8)
C00J 0.0081(15) 0.0119(16) 0.0151(16) 0.0009(14) -0.0004(13) -0.0005(13)
C00K 0.0106(16) 0.0162(17) 0.0109(16) 0.0005(14) 0.0016(13) -0.0029(13)
C00L 0.0129(10) 0.0123(10) 0.0146(10) -0.0001(8) -0.0015(8) -0.0006(8)
C00M 0.0149(16) 0.0113(16) 0.0128(16) 0.0007(14) 0.0042(13) -0.0012(14)
C00N 0.0110(16) 0.0187(18) 0.0148(17) 0.0042(14) -0.0033(13) -0.0006(14)
C00O 0.0168(17) 0.0143(17) 0.0199(18) 0.0060(14) -0.0039(14) -0.0006(14)
C00P 0.0169(17) 0.0124(17) 0.0208(18) 0.0022(14) -0.0019(14) -0.0034(15)
C00Q 0.0146(17) 0.0149(18) 0.0171(17) 0.0023(14) 0.0015(14) 0.0019(14)
C00R 0.0128(16) 0.0112(16) 0.0098(16) 0.0000(13) -0.0014(13) -0.0019(13)
C00S 0.0152(10) 0.0157(10) 0.0171(10) -0.0028(8) -0.0009(8) 0.0005(8)
C00T 0.0104(15) 0.0115(16) 0.0146(17) -0.0017(13) -0.0012(13) -0.0009(12)
C00U 0.0101(17) 0.028(2) 0.0197(18) 0.0077(16) 0.0017(14) -0.0053(14)
C00V 0.0211(17) 0.0157(17) 0.0092(16) -0.0003(14) 0.0041(14) -0.0044(15)
C00W 0.0228(19) 0.0175(18) 0.0179(18) 0.0015(15) 0.0072(15) -0.0014(15)
C00X 0.036(2) 0.0220(19) 0.0116(17) 0.0039(15) -0.0006(16) 0.0076(17)
C00Y 0.0218(19) 0.030(2) 0.0138(17) -0.0046(15) 0.0020(15) -0.0065(16)
C00Z 0.0205(18) 0.0209(18) 0.0205(18) 0.0045(15) -0.0028(15) 0.0002(16)
C010 0.0223(18) 0.0107(17) 0.026(2) -0.0007(15) 0.0004(16) -0.0056(15)
C011 0.0279(19) 0.0108(18) 0.0230(19) -0.0012(14) -0.0022(16) 0.0009(15)
C012 0.0126(16) 0.0229(18) 0.0133(17) 0.0022(14) 0.0000(13) 0.0043(14)
C013 0.0257(19) 0.0158(18) 0.0237(19) -0.0062(15) 0.0082(16) 0.0046(15)
C014 0.026(2) 0.031(2) 0.0154(18) -0.0066(16) -0.0004(15) -0.0083(17)
C015 0.0104(16) 0.0202(18) 0.0229(18) -0.0012(15) -0.0033(14) -0.0043(15)
C016 0.030(2) 0.025(2) 0.0140(18) -0.0074(15) 0.0022(15) 0.0022(16)
C017 0.0171(18) 0.0203(19) 0.0223(19) -0.0068(15) 0.0060(15) 0.0026(15)
C018 0.0239(19) 0.030(2) 0.0168(18) 0.0053(16) -0.0012(15) -0.0142(16)
C019 0.0143(17) 0.033(2) 0.025(2) 0.0022(17) 0.0002(15) 0.0119(16)
C01A 0.0192(18) 0.033(2) 0.0169(18) -0.0049(16) 0.0035(15) 0.0058(16)
C01B 0.034(2) 0.0122(18) 0.023(2) -0.0009(15) 0.0052(16) -0.0019(16)
C01C 0.0146(18) 0.031(2) 0.035(2) 0.0093(17) -0.0058(16) -0.0045(16)

loop_
_atom_type_symbol
_atom_type_description
_atom_type_scat_dispersion_real
_atom_type_scat_dispersion_imag
_atom_type_scat_source
C C 0.0033 0.0016 'International Tables Vol C Tables 4.2.6.8 and 6.1.1.4'
H H 0.0000 0.0000 'International Tables Vol C Tables 4.2.6.8 and 6.1.1.4'
Cr Cr 0.3209 0.6236 'International Tables Vol C Tables 4.2.6.8 and 6.1.1.4'
K K 0.2009 0.2494 'International Tables Vol C Tables 4.2.6.8 and 6.1.1.4'
N N 0.0061 0.0033 'International Tables Vol C Tables 4.2.6.8 and 6.1.1.4'
Si Si 0.0817 0.0704 'International Tables Vol C Tables 4.2.6.8 and 6.1.1.4'

loop_
_geom_angle_atom_site_label_1
_geom_angle_atom_site_label_2
_geom_angle_atom_site_label_3
_geom_angle
_geom_angle_site_symmetry_1
_geom_angle_site_symmetry_3
_geom_angle_publ_flag
N2 Cr1 N1 177.44(10) . . ?
C007 K002 C008 154.44(7) 4_566 . ?
C007 K002 C00A 170.98(7) 4_566 . ?
C008 K002 C00A 24.09(7) . . ?
C009 K002 C007 25.09(7) 4_566 4_566 ?
C009 K002 C008 144.99(7) 4_566 . ?
C009 K002 C00A 146.29(7) 4_566 . ?
C00B K002 C007 44.56(7) 4_566 4_566 ?
C00B K002 C008 142.36(8) 4_566 . ?
C00B K002 C009 25.08(7) 4_566 4_566 ?
C00B K002 C00A 129.10(8) 4_566 . ?
C00B K002 C00C 126.29(8) 4_566 . ?
C00B K002 C00I 52.37(8) 4_566 4_566 ?
C00B K002 C00J 104.88(8) 4_566 . ?
C00C K002 C007 132.11(7) . 4_566 ?
C00C K002 C008 24.32(7) . . ?
C00C K002 C009 121.29(8) . 4_566 ?
C00C K002 C00A 43.09(7) . . ?
C00C K002 C00I 154.85(8) . 4_566 ?
C00C K002 C00J 51.34(8) . . ?
C00E K002 C007 120.26(8) . 4_566 ?
C00E K002 C008 44.25(8) . . ?
C00E K002 C009 101.44(8) . 4_566 ?
C00E K002 C00A 51.71(7) . . ?
C00E K002 C00B 101.14(8) . 4_566 ?
C00E K002 C00C 25.73(8) . . ?
C00E K002 C00I 144.99(8) . 4_566 ?
C00E K002 C00J 45.49(8) . . ?
C00E K002 C00K 26.63(8) . . ?
C00E K002 C00L 145.83(9) . 4_566 ?
C00E K002 C00S 120.43(9) . 4_566 ?
C00I K002 C007 25.22(7) 4_566 4_566 ?
C00I K002 C008 164.75(8) 4_566 . ?
C00I K002 C009 44.39(7) 4_566 4_566 ?
C00I K002 C00A 161.47(7) 4_566 . ?
C00I K002 C00J 150.58(8) 4_566 . ?
C00J K002 C007 148.01(8) . 4_566 ?
C00J K002 C008 43.06(7) . . ?
C00J K002 C009 123.07(8) . 4_566 ?
C00J K002 C00A 24.32(7) . . ?
C00K K002 C007 127.40(8) . 4_566 ?
C00K K002 C008 51.08(8) . . ?
C00K K002 C009 102.91(8) . 4_566 ?
C00K K002 C00A 43.63(7) . . ?
C00K K002 C00B 91.46(8) . 4_566 ?
C00K K002 C00C 45.12(8) . . ?
C00K K002 C00I 143.83(8) . 4_566 ?
C00K K002 C00J 25.21(8) . . ?
C00K K002 C00L 128.17(8) . 4_566 ?
C00K K002 C00S 102.34(9) . 4_566 ?
C00L K002 C007 44.75(8) 4_566 4_566 ?
C00L K002 C008 160.52(8) 4_566 . ?
C00L K002 C009 52.01(8) 4_566 4_566 ?
C00L K002 C00A 138.39(8) 4_566 . ?
C00L K002 C00B 45.29(8) 4_566 4_566 ?
C00L K002 C00C 171.52(8) 4_566 . ?
C00L K002 C00I 25.58(8) 4_566 4_566 ?
C00L K002 C00J 125.77(8) 4_566 . ?
C00S K002 C007 52.88(8) 4_566 4_566 ?
C00S K002 C008 148.16(8) 4_566 . ?
C00S K002 C009 45.09(8) 4_566 4_566 ?
C00S K002 C00A 125.26(8) 4_566 . ?
C00S K002 C00B 25.92(8) 4_566 4_566 ?
C00S K002 C00C 145.84(8) 4_566 . ?
C00S K002 C00I 45.80(8) 4_566 4_566 ?
C00S K002 C00J 105.21(8) 4_566 . ?
C00S K002 C00L 26.24(8) 4_566 4_566 ?
N2 Si2 C00G 107.77(13) . . ?
N2 Si2 C00R 107.97(12) . . ?
N2 Si2 C00T 114.48(13) . . ?
C00G Si2 C00R 110.90(13) . . ?
C00G Si2 C00T 110.22(14) . . ?
C00T Si2 C00R 105.50(13) . . ?
N1 Si1 C00F 111.66(13) . . ?
N1 Si1 C00Q 106.35(13) . . ?
N1 Si1 C012 110.52(13) . . ?
C00Q Si1 C00F 108.51(14) . . ?
C012 Si1 C00F 107.50(14) . . ?
C012 Si1 C00Q 112.34(14) . . ?
Si2 N2 Cr1 121.83(13) . . ?
C007 N2 Cr1 108.24(17) . . ?
C007 N2 Si2 129.62(19) . . ?
Si1 N1 Cr1 120.56(13) . . ?
C00A N1 Cr1 106.13(17) . . ?
C00A N1 Si1 133.1(2) . . ?
N2 C007 K002 125.67(17) . 4_466 ?
N2 C007 C009 122.5(3) . . ?
N2 C007 C00I 120.9(2) . . ?
C009 C007 K002 74.50(16) . 4_466 ?
C00I C007 K002 71.78(16) . 4_466 ?
C00I C007 C009 116.5(3) . . ?
C00A C008 K002 81.26(16) . . ?
C00A C008 C00D 121.1(3) . . ?
C00C C008 K002 69.10(16) . . ?
C00C C008 C00A 120.3(3) . . ?
C00C C008 C00D 118.3(3) . . ?
C00D C008 K002 125.67(17) . . ?
C007 C009 K002 80.41(16) . 4_466 ?
C007 C009 C00M 121.1(3) . . ?
C00B C009 K002 71.15(17) . 4_466 ?
C00B C009 C007 120.4(3) . . ?
C00B C009 C00M 118.4(3) . . ?
C00M C009 K002 123.33(18) . 4_466 ?
N1 C00A K002 131.02(17) . . ?
N1 C00A C008 122.0(3) . . ?
N1 C00A C00J 121.1(3) . . ?
C008 C00A K002 74.65(16) . . ?
C00J C00A K002 69.15(16) . . ?
C00J C00A C008 116.6(3) . . ?
K002 C00B H00B 113.2 4_466 . ?
C009 C00B K002 83.77(18) . 4_466 ?
C009 C00B H00B 119.0 . . ?
C00S C00B K002 74.20(18) . 4_466 ?
C00S C00B C009 122.1(3) . . ?
C00S C00B H00B 119.0 . . ?
K002 C00C H00C 114.0 . . ?
C008 C00C K002 86.58(17) . . ?
C008 C00C H00C 119.0 . . ?
C00E C00C K002 70.49(17) . . ?
C00E C00C C008 122.0(3) . . ?
C00E C00C H00C 119.0 . . ?
C008 C00D H00D 107.5 . . ?
C008 C00D C00Y 112.2(2) . . ?
C008 C00D C01A 112.0(2) . . ?
C00Y C00D H00D 107.5 . . ?
C00Y C00D C01A 110.0(3) . . ?
C01A C00D H00D 107.5 . . ?
K002 C00E H00E 108.5 . . ?
C00C C00E K002 83.77(18) . . ?
C00C C00E H00E 120.9 . . ?
C00C C00E C00K 118.3(3) . . ?
C00K C00E K002 77.48(18) . . ?
C00K C00E H00E 120.9 . . ?
Si1 C00F H00F 105.1 . . ?
C00W C00F Si1 111.1(2) . . ?
C00W C00F H00F 105.1 . . ?
C00W C00F C00X 110.8(3) . . ?
C00X C00F Si1 118.5(2) . . ?
C00X C00F H00F 105.1 . . ?
Si2 C00G H00G 105.9 . . ?
C016 C00G Si2 117.0(2) . . ?
C016 C00G H00G 105.9 . . ?
C016 C00G C017 108.6(3) . . ?
C017 C00G Si2 112.9(2) . . ?
C017 C00G H00G 105.9 . . ?
C00I C00H H00H 107.9 . . ?
C00I C00H C00O 113.0(2) . . ?
C00I C00H C00U 111.6(2) . . ?
C00O C00H H00H 107.9 . . ?
C00O C00H C00U 108.5(2) . . ?
C00U C00H H00H 107.9 . . ?
C007 C00I K002 83.00(16) . 4_466 ?
C007 C00I C00H 121.0(3) . . ?
C00H C00I K002 118.29(17) . 4_466 ?
C00L C00I K002 71.94(17) . 4_466 ?
C00L C00I C007 120.3(3) . . ?
C00L C00I C00H 118.6(3) . . ?
C00A C00J K002 86.52(17) . . ?
C00A C00J C00V 121.5(3) . . ?
C00K C00J K002 68.29(17) . . ?
C00K C00J C00A 120.6(3) . . ?
C00K C00J C00V 117.6(3) . . ?
C00V C00J K002 120.64(19) . . ?
K002 C00K H00K 108.4 . . ?
C00E C00K K002 75.89(17) . . ?
C00E C00K H00K 118.9 . . ?
C00J C00K K002 86.50(18) . . ?
C00J C00K C00E 122.1(3) . . ?
C00J C00K H00K 118.9 . . ?
K002 C00L H00L 112.9 4_466 . ?
C00I C00L K002 82.49(17) . 4_466 ?
C00I C00L H00L 119.0 . . ?
C00S C00L K002 75.76(18) . 4_466 ?
C00S C00L C00I 122.0(3) . . ?
C00S C00L H00L 119.0 . . ?
C009 C00M H00M 107.6 . . ?
C009 C00M C00Z 112.1(3) . . ?
C009 C00M C018 112.2(3) . . ?
C00Z C00M H00M 107.6 . . ?
C00Z C00M C018 109.6(3) . . ?
C018 C00M H00M 107.6 . . ?
K002 C00N H00A 63.7 4_466 . ?
K002 C00N H00I 61.3 4_466 . ?
K002 C00N H00J 162.2 4_466 . ?
H00A C00N H00I 109.5 . . ?
H00A C00N H00J 109.5 . . ?
H00I C00N H00J 109.5 . . ?
C00R C00N K002 88.26(17) . 4_466 ?
C00R C00N H00A 109.5 . . ?
C00R C00N H00I 109.5 . . ?
C00R C00N H00J 109.5 . . ?
C00H C00O H00N 109.5 . . ?
C00H C00O H00O 109.5 . . ?
C00H C00O H00P 109.5 . . ?
H00N C00O H00O 109.5 . . ?
H00N C00O H00P 109.5 . . ?
H00O C00O H00P 109.5 . . ?
H00Q C00P H00R 109.5 . . ?
H00Q C00P H00S 109.5 . . ?
H00R C00P H00S 109.5 . . ?
C00T C00P H00Q 109.5 . . ?
C00T C00P H00R 109.5 . . ?
C00T C00P H00S 109.5 . . ?
Si1 C00Q H00T 104.5 . . ?
C011 C00Q Si1 114.4(2) . . ?
C011 C00Q H00T 104.5 . . ?
C011 C00Q C01B 109.3(3) . . ?
C01B C00Q Si1 118.1(2) . . ?
C01B C00Q H00T 104.5 . . ?
K002 C00R H00U 39.8 4_466 . ?
Si2 C00R K002 117.65(12) . 4_466 ?
Si2 C00R H00U 105.3 . . ?
C00N C00R K002 65.59(16) . 4_466 ?
C00N C00R Si2 112.2(2) . . ?
C00N C00R H00U 105.3 . . ?
C015 C00R K002 120.19(19) . 4_466 ?
C015 C00R Si2 118.4(2) . . ?
C015 C00R C00N 109.1(2) . . ?
C015 C00R H00U 105.3 . . ?
K002 C00S H00V 112.0 4_466 . ?
C00B C00S K002 79.88(18) . 4_466 ?
C00B C00S C00L 118.5(3) . . ?
C00B C00S H00V 120.7 . . ?
C00L C00S K002 78.00(18) . 4_466 ?
C00L C00S H00V 120.7 . . ?
Si2 C00T H00W 105.8 . . ?
C00P C00T Si2 116.5(2) . . ?
C00P C00T H00W 105.8 . . ?
C00P C00T C010 106.9(2) . . ?
C010 C00T Si2 115.1(2) . . ?
C010 C00T H00W 105.8 . . ?
C00H C00U H00X 109.5 . . ?
C00H C00U H00Y 109.5 . . ?
C00H C00U H 109.5 . . ?
H00X C00U H00Y 109.5 . . ?
H00X C00U H 109.5 . . ?
H00Y C00U H 109.5 . . ?
C00J C00V H00Z 107.8 . . ?
C00J C00V C013 113.0(3) . . ?
C00J C00V C014 110.4(3) . . ?
C013 C00V H00Z 107.8 . . ?
C014 C00V H00Z 107.8 . . ?
C014 C00V C013 110.0(3) . . ?
C00F C00W H00 109.5 . . ?
C00F C00W HA 109.5 . . ?
C00F C00W HB 109.5 . . ?
H00 C00W HA 109.5 . . ?
H00 C00W HB 109.5 . . ?
HA C00W HB 109.5 . . ?
C00F C00X H0AA 109.5 . . ?
C00F C00X HC 109.5 . . ?
C00F C00X HD 109.5 . . ?
H0AA C00X HC 109.5 . . ?
H0AA C00X HD 109.5 . . ?
HC C00X HD 109.5 . . ?
C00D C00Y H1AA 109.5 . . ?
C00D C00Y HE 109.5 . . ?
C00D C00Y HF 109.5 . . ?
H1AA C00Y HE 109.5 . . ?
H1AA C00Y HF 109.5 . . ?
HE C00Y HF 109.5 . . ?
C00M C00Z H2AA 109.5 . . ?
C00M C00Z HG 109.5 . . ?
C00M C00Z HH 109.5 . . ?
H2AA C00Z HG 109.5 . . ?
H2AA C00Z HH 109.5 . . ?
HG C00Z HH 109.5 . . ?
C00T C010 H01A 109.5 . . ?
C00T C010 H01B 109.5 . . ?
C00T C010 H01C 109.5 . . ?
H01A C010 H01B 109.5 . . ?
H01A C010 H01C 109.5 . . ?
H01B C010 H01C 109.5 . . ?
C00Q C011 H01D 109.5 . . ?
C00Q C011 H01E 109.5 . . ?
C00Q C011 H01F 109.5 . . ?
H01D C011 H01E 109.5 . . ?
H01D C011 H01F 109.5 . . ?
H01E C011 H01F 109.5 . . ?
Si1 C012 H012 106.5 . . ?
C019 C012 Si1 116.0(2) . . ?
C019 C012 H012 106.5 . . ?
C01C C012 Si1 111.2(2) . . ?
C01C C012 H012 106.5 . . ?
C01C C012 C019 109.5(3) . . ?
C00V C013 H01G 109.5 . . ?
C00V C013 H01H 109.5 . . ?
C00V C013 H01I 109.5 . . ?
H01G C013 H01H 109.5 . . ?
H01G C013 H01I 109.5 . . ?
H01H C013 H01I 109.5 . . ?
C00V C014 H01J 109.5 . . ?
C00V C014 H01K 109.5 . . ?
C00V C014 H01L 109.5 . . ?
H01J C014 H01K 109.5 . . ?
H01J C014 H01L 109.5 . . ?
H01K C014 H01L 109.5 . . ?
C00R C015 H01M 109.5 . . ?
C00R C015 H01N 109.5 . . ?
C00R C015 H01O 109.5 . . ?
H01M C015 H01N 109.5 . . ?
H01M C015 H01O 109.5 . . ?
H01N C015 H01O 109.5 . . ?
C00G C016 H01P 109.5 . . ?
C00G C016 H01Q 109.5 . . ?
C00G C016 H01R 109.5 . . ?
H01P C016 H01Q 109.5 . . ?
H01P C016 H01R 109.5 . . ?
H01Q C016 H01R 109.5 . . ?
C00G C017 H01S 109.5 . . ?
C00G C017 H01T 109.5 . . ?
C00G C017 H01U 109.5 . . ?
H01S C017 H01T 109.5 . . ?
H01S C017 H01U 109.5 . . ?
H01T C017 H01U 109.5 . . ?
C00M C018 H01V 109.5 . . ?
C00M C018 H01W 109.5 . . ?
C00M C018 H01X 109.5 . . ?
H01V C018 H01W 109.5 . . ?
H01V C018 H01X 109.5 . . ?
H01W C018 H01X 109.5 . . ?
C012 C019 H01Y 109.5 . . ?
C012 C019 HI 109.5 . . ?
C012 C019 HJ 109.5 . . ?
H01Y C019 HI 109.5 . . ?
H01Y C019 HJ 109.5 . . ?
HI C019 HJ 109.5 . . ?
C00D C01A H01Z 109.5 . . ?
C00D C01A HK 109.5 . . ?
C00D C01A HL 109.5 . . ?
H01Z C01A HK 109.5 . . ?
H01Z C01A HL 109.5 . . ?
HK C01A HL 109.5 . . ?
C00Q C01B H01 109.5 . . ?
C00Q C01B HM 109.5 . . ?
C00Q C01B HN 109.5 . . ?
H01 C01B HM 109.5 . . ?
H01 C01B HN 109.5 . . ?
HM C01B HN 109.5 . . ?
C012 C01C H3AA 109.5 . . ?
C012 C01C HO 109.5 . . ?
C012 C01C HP 109.5 . . ?
H3AA C01C HO 109.5 . . ?
H3AA C01C HP 109.5 . . ?
HO C01C HP 109.5 . . ?

loop_
_geom_bond_atom_site_label_1
_geom_bond_atom_site_label_2
_geom_bond_distance
_geom_bond_site_symmetry_2
_geom_bond_publ_flag
Cr1 N2 2.070(2) . ?
Cr1 N1 2.076(2) . ?
K002 C007 3.343(3) 4_566 ?
K002 C008 3.383(3) . ?
K002 C009 3.267(3) 4_566 ?
K002 C00A 3.468(3) . ?
K002 C00B 3.111(3) 4_566 ?
K002 C00C 3.166(3) . ?
K002 C00E 3.002(3) . ?
K002 C00I 3.199(3) 4_566 ?
K002 C00J 3.247(3) . ?
K002 C00K 3.022(3) . ?
K002 C00L 3.068(3) 4_566 ?
K002 C00S 3.040(3) 4_566 ?
Si2 N2 1.707(2) . ?
Si2 C00G 1.904(3) . ?
Si2 C00R 1.913(3) . ?
Si2 C00T 1.907(3) . ?
Si1 N1 1.702(3) . ?
Si1 C00F 1.908(3) . ?
Si1 C00Q 1.903(3) . ?
Si1 C012 1.897(3) . ?
N2 C007 1.399(4) . ?
N1 C00A 1.409(4) . ?
C007 C009 1.438(4) . ?
C007 C00I 1.435(4) . ?
C008 C00A 1.432(4) . ?
C008 C00C 1.396(4) . ?
C008 C00D 1.523(4) . ?
C009 C00B 1.393(4) . ?
C009 C00M 1.518(4) . ?
C00A C00J 1.431(4) . ?
C00B H00B 0.9500 . ?
C00B C00S 1.381(4) . ?
C00C H00C 0.9500 . ?
C00C C00E 1.383(4) . ?
C00D H00D 1.0000 . ?
C00D C00Y 1.525(4) . ?
C00D C01A 1.528(4) . ?
C00E H00E 0.9500 . ?
C00E C00K 1.388(4) . ?
C00F H00F 1.0000 . ?
C00F C00W 1.536(4) . ?
C00F C00X 1.537(4) . ?
C00G H00G 1.0000 . ?
C00G C016 1.534(4) . ?
C00G C017 1.538(4) . ?
C00H H00H 1.0000 . ?
C00H C00I 1.520(4) . ?
C00H C00O 1.528(4) . ?
C00H C00U 1.532(4) . ?
C00I C00L 1.393(4) . ?
C00J C00K 1.386(4) . ?
C00J C00V 1.520(4) . ?
C00K H00K 0.9500 . ?
C00L H00L 0.9500 . ?
C00L C00S 1.387(4) . ?
C00M H00M 1.0000 . ?
C00M C00Z 1.530(4) . ?
C00M C018 1.532(4) . ?
C00N H00A 0.9800 . ?
C00N H00I 0.9800 . ?
C00N H00J 0.9800 . ?
C00N C00R 1.534(4) . ?
C00O H00N 0.9800 . ?
C00O H00O 0.9800 . ?
C00O H00P 0.9800 . ?
C00P H00Q 0.9800 . ?
C00P H00R 0.9800 . ?
C00P H00S 0.9800 . ?
C00P C00T 1.531(4) . ?
C00Q H00T 1.0000 . ?
C00Q C011 1.525(4) . ?
C00Q C01B 1.540(4) . ?
C00R H00U 1.0000 . ?
C00R C015 1.532(4) . ?
C00S H00V 0.9500 . ?
C00T H00W 1.0000 . ?
C00T C010 1.541(4) . ?
C00U H00X 0.9800 . ?
C00U H00Y 0.9800 . ?
C00U H 0.9800 . ?
C00V H00Z 1.0000 . ?
C00V C013 1.526(4) . ?
C00V C014 1.524(4) . ?
C00W H00 0.9800 . ?
C00W HA 0.9800 . ?
C00W HB 0.9800 . ?
C00X H0AA 0.9800 . ?
C00X HC 0.9800 . ?
C00X HD 0.9800 . ?
C00Y H1AA 0.9800 . ?
C00Y HE 0.9800 . ?
C00Y HF 0.9800 . ?
C00Z H2AA 0.9800 . ?
C00Z HG 0.9800 . ?
C00Z HH 0.9800 . ?
C010 H01A 0.9800 . ?
C010 H01B 0.9800 . ?
C010 H01C 0.9800 . ?
C011 H01D 0.9800 . ?
C011 H01E 0.9800 . ?
C011 H01F 0.9800 . ?
C012 H012 1.0000 . ?
C012 C019 1.544(4) . ?
C012 C01C 1.529(5) . ?
C013 H01G 0.9800 . ?
C013 H01H 0.9800 . ?
C013 H01I 0.9800 . ?
C014 H01J 0.9800 . ?
C014 H01K 0.9800 . ?
C014 H01L 0.9800 . ?
C015 H01M 0.9800 . ?
C015 H01N 0.9800 . ?
C015 H01O 0.9800 . ?
C016 H01P 0.9800 . ?
C016 H01Q 0.9800 . ?
C016 H01R 0.9800 . ?
C017 H01S 0.9800 . ?
C017 H01T 0.9800 . ?
C017 H01U 0.9800 . ?
C018 H01V 0.9800 . ?
C018 H01W 0.9800 . ?
C018 H01X 0.9800 . ?
C019 H01Y 0.9800 . ?
C019 HI 0.9800 . ?
C019 HJ 0.9800 . ?
C01A H01Z 0.9800 . ?
C01A HK 0.9800 . ?
C01A HL 0.9800 . ?
C01B H01 0.9800 . ?
C01B HM 0.9800 . ?
C01B HN 0.9800 . ?
C01C H3AA 0.9800 . ?
C01C HO 0.9800 . ?
C01C HP 0.9800 . ?
